data_1010315
loop_
_publ_author_name
'Theilacker, W'

_publ_section_title
;
Die Anordnung der Valenzen im koordinativ 4-wertigen Palladium und
Platin
;
_journal_coden_ASTM ZAACAB
_journal_name_full
;
Zeitschrift fuer Anorganische und Allgemeine Chemie
;
_journal_page_first 161
_journal_page_last 178
_journal_paper_doi 10.1002/zaac.19372340208
_journal_volume 234
_journal_year 1937
_chemical_formula_structural 'K2 Pd Cl4'
_chemical_formula_sum 'Cl4 K2 Pd'
_chemical_name_systematic 'Potassium tetrachloropalladate'
_space_group_IT_number 123
_symmetry_cell_setting tetragonal
_symmetry_Int_Tables_number 123
_symmetry_space_group_name_Hall '-P 4 2'
_symmetry_space_group_name_H-M 'P 4/m m m'
_cell_angle_alpha 90
_cell_angle_beta 90
_cell_angle_gamma 90
_cell_formula_units_Z 1
_cell_length_a 7.05(1)
_cell_length_b 7.05(1)
_cell_length_c 4.10(1)
_cell_volume 203.8
_cod_database_code 1010315

loop_
_symmetry_equiv_pos_as_xyz
x,y,z
-x,-y,z
-x,y,z
x,-y,z
-y,x,z
y,-x,z
y,x,z
-y,-x,z
-x,-y,-z
x,y,-z
x,-y,-z
-x,y,-z
y,-x,-z
-y,x,-z
-y,-x,-z
y,x,-z

loop_
_atom_site_label
_atom_site_type_symbol
_atom_site_symmetry_multiplicity
_atom_site_Wyckoff_symbol
_atom_site_fract_x
_atom_site_fract_y
_atom_site_fract_z
_atom_site_occupancy
_atom_site_attached_hydrogens
_atom_site_calc_flag
Pd1 Pd2+ 1 a 0. 0. 0. 1. 0 d
Cl1 Cl1- 4 j 0.230(4) 0.230(4) 0. 1. 0 d
K1 K1+ 2 e 0.5 0. 0.5 1. 0 d

loop_
_atom_type_symbol
_atom_type_oxidation_number
Pd2+ 2.000
Cl1- -1.000
K1+ 1.000
